data_1514248
loop_
_publ_author_name
'McOwen, Dennis W.'
'Delp, Samuel A.'
'Paillard, Elie'
'Herriot, Cristelle'
'Han, Sang-Don'
'Boyle, Paul D.'
'Sommer, Roger D.'
'Henderson, Wesley A.'

_publ_section_title
;
 Anion Coordination Interactions in Solvates with the Lithium Salts LiDCTA
 and LiTDI
;
_journal_issue 15
_journal_name_full 'The Journal of Physical Chemistry C'
_journal_page_first 7781
_journal_paper_doi 10.1021/jp412601x
_journal_volume 118
_journal_year 2014
_chemical_formula_sum 'C14 H18 F3 Li N4 O4'
_chemical_formula_weight 370.26
_chemical_name_systematic
; 
(G3)1-LiTDI 
;
_space_group_IT_number 14
_symmetry_cell_setting monoclinic
_symmetry_space_group_name_Hall '-P 2ybc'
_symmetry_space_group_name_H-M 'P 1 21/c 1'
_atom_sites_solution_hydrogens geom
_atom_sites_solution_primary direct
_atom_sites_solution_secondary difmap
_audit_creation_method SHELXL-97
_cell_angle_alpha 90.00
_cell_angle_beta 108.341(6)
_cell_angle_gamma 90.00
_cell_formula_units_Z 4
_cell_length_a 7.2884(15)
_cell_length_b 14.667(4)
_cell_length_c 17.635(4)
_cell_measurement_reflns_used 9987
_cell_measurement_temperature 110
_cell_measurement_theta_max 28.81
_cell_measurement_theta_min 2.43
_cell_volume 1789.4(7)
_computing_cell_refinement SAINT
_computing_data_collection Apex2
_computing_data_reduction SAINT
_computing_molecular_graphics NRCVAX
_computing_publication_material cif2tables.py
_computing_structure_refinement XL
_computing_structure_solution XS
_diffrn_ambient_temperature 110
_diffrn_measured_fraction_theta_full 0.988
_diffrn_measured_fraction_theta_max 0.908
_diffrn_measurement_device_type 'Bruker-Nonius Kappa Axis X8 Apex2'
_diffrn_measurement_method 'omega and phi scans'
_diffrn_radiation_monochromator graphite
_diffrn_radiation_source 'fine-focus sealed tube'
_diffrn_radiation_type MoK\a
_diffrn_radiation_wavelength 0.71073
_diffrn_reflns_av_R_equivalents 0.0396
_diffrn_reflns_av_sigmaI/netI 0.0353
_diffrn_reflns_limit_h_max 11
_diffrn_reflns_limit_h_min -11
_diffrn_reflns_limit_k_max 23
_diffrn_reflns_limit_k_min -23
_diffrn_reflns_limit_l_max 28
_diffrn_reflns_limit_l_min -26
_diffrn_reflns_number 78535
_diffrn_reflns_theta_full 33.61
_diffrn_reflns_theta_max 35.01
_diffrn_reflns_theta_min 1.85
_exptl_absorpt_coefficient_mu 0.120
_exptl_absorpt_correction_T_max 0.9879
_exptl_absorpt_correction_T_min 0.9542
_exptl_absorpt_correction_type multi-scan
_exptl_absorpt_process_details SADABS
_exptl_crystal_colour colourless
_exptl_crystal_density_diffrn 1.374
_exptl_crystal_density_method 'not measured'
_exptl_crystal_description rod
_exptl_crystal_F_000 768
_exptl_crystal_size_max 0.39
_exptl_crystal_size_mid 0.16
_exptl_crystal_size_min 0.10
_refine_diff_density_max 0.620
_refine_diff_density_min -0.451
_refine_diff_density_rms 0.049
_refine_ls_extinction_method none
_refine_ls_goodness_of_fit_ref 1.016
_refine_ls_hydrogen_treatment refall
_refine_ls_matrix_type full
_refine_ls_number_parameters 307
_refine_ls_number_reflns 7174
_refine_ls_number_restraints 0
_refine_ls_restrained_S_all 1.016
_refine_ls_R_factor_all 0.0791
_refine_ls_R_factor_gt 0.0468
_refine_ls_shift/su_max 0.001
_refine_ls_shift/su_mean 0.000
_refine_ls_structure_factor_coef Fsqd
_refine_ls_weighting_details 'calc w=1/[\s^2^(Fo^2^)+(0.0570P)^2^+0.4106P] where P=(Fo^2^+2Fc^2^)/3'
_refine_ls_weighting_scheme calc
_refine_ls_wR_factor_gt 0.1102
_refine_ls_wR_factor_ref 0.1244
_reflns_number_gt 4946
_reflns_number_total 7174
_reflns_threshold_expression >2sigma(I)
_cod_data_source_file jp412601x_si_002.cif
_cod_data_source_block (G3)1-LiTDI
_cod_depositor_comments
;Adding full bibliography for
 ./tmp-cod-update-bibliographies-10461/cifs/1514248.cif.
;
_cod_original_sg_symbol_H-M 'P 21/c'
_cod_database_code 1514248

loop_
_symmetry_equiv_pos_as_xyz
'x, y, z'
'-x, y+1/2, -z+1/2'
'-x, -y, -z'
'x, -y-1/2, z-1/2'

loop_
_atom_site_label
_atom_site_type_symbol
_atom_site_fract_x
_atom_site_fract_y
_atom_site_fract_z
_atom_site_U_iso_or_equiv
_atom_site_adp_type
_atom_site_occupancy
_atom_site_symmetry_multiplicity
_atom_site_calc_flag
Li1 Li 0.5161(3) 0.27586(13) 0.38116(11) 0.0249(4) Uani 1 1 d
C1 C 0.2458(2) 0.22727(11) 0.48177(9) 0.0382(3) Uani 1 1 d
H1A H 0.294(2) 0.2620(12) 0.5297(10) 0.046(4) Uiso 1 1 d
H1B H 0.311(2) 0.1710(12) 0.4870(10) 0.046(4) Uiso 1 1 d
H1C H 0.110(3) 0.2159(12) 0.4752(11) 0.055(5) Uiso 1 1 d
O1 O 0.27353(12) 0.27579(6) 0.41643(5) 0.02828(17) Uani 1 1 d
C2 C 0.18204(17) 0.36321(8) 0.40470(7) 0.0284(2) Uani 1 1 d
H2A H 0.250(2) 0.4016(10) 0.4486(9) 0.031(4) Uiso 1 1 d
H2B H 0.045(2) 0.3589(9) 0.4029(8) 0.024(3) Uiso 1 1 d
C3 C 0.19579(16) 0.39875(8) 0.32671(7) 0.0259(2) Uani 1 1 d
H3A H 0.1262(19) 0.3610(9) 0.2820(8) 0.025(3) Uiso 1 1 d
H3B H 0.145(2) 0.4619(10) 0.3174(8) 0.033(4) Uiso 1 1 d
O2 O 0.39648(11) 0.39870(5) 0.33383(4) 0.02449(16) Uani 1 1 d
C4 C 0.43465(17) 0.41554(7) 0.26063(6) 0.0262(2) Uani 1 1 d
H4A H 0.400(2) 0.4780(10) 0.2428(8) 0.030(3) Uiso 1 1 d
H4B H 0.358(2) 0.3745(9) 0.2186(8) 0.028(3) Uiso 1 1 d
C5 C 0.64917(17) 0.40090(8) 0.27795(7) 0.0292(2) Uani 1 1 d
H5A H 0.681(2) 0.4028(10) 0.2272(9) 0.035(4) Uiso 1 1 d
H5B H 0.717(2) 0.4483(10) 0.3142(9) 0.034(4) Uiso 1 1 d
O3 O 0.71174(11) 0.31672(5) 0.31939(5) 0.02652(17) Uani 1 1 d
C6 C 0.7263(2) 0.24030(9) 0.27134(9) 0.0351(3) Uani 1 1 d
H6A H 0.805(2) 0.1962(10) 0.3089(9) 0.036(4) Uiso 1 1 d
H6B H 0.789(2) 0.2571(11) 0.2326(10) 0.046(4) Uiso 1 1 d
C7 C 0.5305(2) 0.19890(8) 0.23034(7) 0.0325(3) Uani 1 1 d
H7A H 0.455(2) 0.2372(10) 0.1863(9) 0.031(4) Uiso 1 1 d
H7B H 0.547(2) 0.1383(12) 0.2077(9) 0.042(4) Uiso 1 1 d
O4 O 0.43659(11) 0.18900(5) 0.28919(4) 0.02608(17) Uani 1 1 d
C8 C 0.24605(18) 0.15276(8) 0.25763(8) 0.0337(3) Uani 1 1 d
H8A H 0.170(3) 0.1927(11) 0.2167(10) 0.048(5) Uiso 1 1 d
H8B H 0.193(2) 0.1494(11) 0.3025(10) 0.042(4) Uiso 1 1 d
H8C H 0.250(2) 0.0951(12) 0.2327(10) 0.046(4) Uiso 1 1 d
N1 N 0.70163(12) 0.21077(6) 0.47874(5) 0.01960(16) Uani 1 1 d
C9 C 0.73790(14) 0.12073(6) 0.49614(5) 0.01822(17) Uani 1 1 d
C10 C 0.87529(14) 0.11312(6) 0.57158(6) 0.01900(18) Uani 1 1 d
N2 N 0.92691(13) 0.19770(6) 0.60279(5) 0.02156(17) Uani 1 1 d
C11 C 0.81826(15) 0.25144(6) 0.54474(6) 0.02039(19) Uani 1 1 d
C12 C 0.63850(15) 0.04861(7) 0.44533(6) 0.02181(19) Uani 1 1 d
N3 N 0.55907(15) -0.01154(7) 0.40743(6) 0.0306(2) Uani 1 1 d
C13 C 0.95372(15) 0.03127(7) 0.61299(6) 0.0229(2) Uani 1 1 d
N4 N 1.01698(14) -0.03477(7) 0.64562(6) 0.0319(2) Uani 1 1 d
C14 C 0.82361(17) 0.35264(7) 0.55310(6) 0.0259(2) Uani 1 1 d
F1 F 0.70308(15) 0.39319(5) 0.48986(5) 0.0576(3) Uani 1 1 d
F2 F 0.99811(12) 0.38804(5) 0.56157(6) 0.0450(2) Uani 1 1 d
F3 F 0.78303(16) 0.37985(5) 0.61786(6) 0.0540(3) Uani 1 1 d

loop_
_atom_site_aniso_label
_atom_site_aniso_U_11
_atom_site_aniso_U_22
_atom_site_aniso_U_33
_atom_site_aniso_U_23
_atom_site_aniso_U_13
_atom_site_aniso_U_12
Li1 0.0248(9) 0.0265(9) 0.0209(8) 0.0042(7) 0.0036(7) 0.0021(7)
C1 0.0366(7) 0.0482(8) 0.0351(6) 0.0124(6) 0.0188(6) 0.0044(6)
O1 0.0281(4) 0.0318(4) 0.0279(4) 0.0061(3) 0.0130(3) 0.0058(3)
C2 0.0258(5) 0.0332(5) 0.0258(5) -0.0028(4) 0.0077(4) 0.0060(4)
C3 0.0233(5) 0.0263(5) 0.0249(5) -0.0004(4) 0.0030(4) 0.0063(4)
O2 0.0233(4) 0.0268(4) 0.0210(3) 0.0029(3) 0.0034(3) 0.0021(3)
C4 0.0293(5) 0.0243(5) 0.0226(5) 0.0067(4) 0.0048(4) 0.0028(4)
C5 0.0291(5) 0.0255(5) 0.0314(5) 0.0119(4) 0.0073(5) -0.0002(4)
O3 0.0246(4) 0.0246(4) 0.0299(4) 0.0102(3) 0.0080(3) 0.0026(3)
C6 0.0380(7) 0.0305(6) 0.0453(7) 0.0077(5) 0.0255(6) 0.0068(5)
C7 0.0473(7) 0.0275(5) 0.0282(5) 0.0000(4) 0.0199(5) 0.0016(5)
O4 0.0265(4) 0.0296(4) 0.0220(3) 0.0021(3) 0.0073(3) -0.0021(3)
C8 0.0314(6) 0.0251(5) 0.0397(6) -0.0065(5) 0.0043(5) -0.0036(5)
N1 0.0217(4) 0.0202(4) 0.0156(3) 0.0006(3) 0.0040(3) -0.0002(3)
C9 0.0193(4) 0.0197(4) 0.0153(4) -0.0007(3) 0.0051(3) -0.0019(3)
C10 0.0201(4) 0.0194(4) 0.0167(4) 0.0008(3) 0.0047(3) -0.0006(3)
N2 0.0248(4) 0.0205(4) 0.0171(4) -0.0003(3) 0.0033(3) -0.0016(3)
C11 0.0239(5) 0.0188(4) 0.0174(4) -0.0005(3) 0.0051(4) -0.0010(3)
C12 0.0243(5) 0.0240(4) 0.0175(4) 0.0004(3) 0.0070(4) -0.0015(4)
N3 0.0366(5) 0.0318(5) 0.0235(4) -0.0056(4) 0.0095(4) -0.0089(4)
C13 0.0214(5) 0.0234(4) 0.0218(4) 0.0000(3) 0.0038(4) -0.0030(4)
N4 0.0284(5) 0.0269(4) 0.0357(5) 0.0074(4) 0.0035(4) -0.0006(4)
C14 0.0328(6) 0.0209(4) 0.0212(4) -0.0004(4) 0.0047(4) -0.0001(4)
F1 0.0731(6) 0.0225(3) 0.0482(5) 0.0019(3) -0.0223(4) 0.0080(4)
F2 0.0455(5) 0.0253(3) 0.0641(5) -0.0008(3) 0.0169(4) -0.0110(3)
F3 0.0981(8) 0.0265(4) 0.0571(5) -0.0104(3) 0.0525(5) -0.0030(4)

loop_
_atom_type_symbol
_atom_type_description
_atom_type_scat_dispersion_real
_atom_type_scat_dispersion_imag
_atom_type_scat_source
C C 0.0033 0.0016 'International Tables Vol C Tables 4.2.6.8 and 6.1.1.4'
H H 0.0000 0.0000 'International Tables Vol C Tables 4.2.6.8 and 6.1.1.4'
F F 0.0171 0.0103 'International Tables Vol C Tables 4.2.6.8 and 6.1.1.4'
Li Li -0.0003 0.0001 'International Tables Vol C Tables 4.2.6.8 and 6.1.1.4'
N N 0.0061 0.0033 'International Tables Vol C Tables 4.2.6.8 and 6.1.1.4'
O O 0.0106 0.0060 'International Tables Vol C Tables 4.2.6.8 and 6.1.1.4'

loop_
_geom_angle_atom_site_label_1
_geom_angle_atom_site_label_2
_geom_angle_atom_site_label_3
_geom_angle
O4 Li1 O1 100.85(9)
O4 Li1 N1 109.22(9)
O1 Li1 N1 98.54(8)
O4 Li1 O2 104.53(9)
O1 Li1 O2 80.10(7)
N1 Li1 O2 145.81(10)
O4 Li1 O3 80.48(8)
O1 Li1 O3 158.92(10)
N1 Li1 O3 100.85(9)
O2 Li1 O3 79.23(7)
O4 Li1 F1 164.65(10)
O1 Li1 F1 94.48(8)
N1 Li1 F1 68.84(6)
O2 Li1 F1 77.18(7)
O3 Li1 F1 84.93(7)
O1 C1 H1A 110.2(10)
O1 C1 H1B 108.7(10)
H1A C1 H1B 110.3(14)
O1 C1 H1C 112.8(11)
H1A C1 H1C 105.8(14)
H1B C1 H1C 109.0(15)
C1 O1 C2 112.78(10)
C1 O1 Li1 127.03(9)
C2 O1 Li1 111.28(9)
O1 C2 C3 106.32(9)
O1 C2 H2A 108.1(8)
C3 C2 H2A 111.6(9)
O1 C2 H2B 111.5(8)
C3 C2 H2B 110.4(8)
H2A C2 H2B 108.9(12)
O2 C3 C2 106.30(8)
O2 C3 H3A 109.4(8)
C2 C3 H3A 112.3(8)
O2 C3 H3B 109.6(8)
C2 C3 H3B 110.2(8)
H3A C3 H3B 109.1(11)
C4 O2 C3 114.00(8)
C4 O2 Li1 109.89(8)
C3 O2 Li1 109.10(8)
O2 C4 C5 106.06(8)
O2 C4 H4A 110.6(8)
C5 C4 H4A 110.1(8)
O2 C4 H4B 110.4(8)
C5 C4 H4B 112.0(8)
H4A C4 H4B 107.8(11)
O3 C5 C4 111.61(9)
O3 C5 H5A 110.9(9)
C4 C5 H5A 109.5(9)
O3 C5 H5B 105.5(9)
C4 C5 H5B 108.1(9)
H5A C5 H5B 111.1(12)
C6 O3 C5 116.37(9)
C6 O3 Li1 105.57(9)
C5 O3 Li1 110.20(8)
O3 C6 C7 111.37(10)
O3 C6 H6A 104.8(9)
C7 C6 H6A 109.0(9)
O3 C6 H6B 111.1(10)
C7 C6 H6B 110.4(10)
H6A C6 H6B 110.0(13)
O4 C7 C6 106.96(10)
O4 C7 H7A 110.9(9)
C6 C7 H7A 111.3(8)
O4 C7 H7B 110.2(9)
C6 C7 H7B 109.8(9)
H7A C7 H7B 107.7(12)
C7 O4 C8 112.79(10)
C7 O4 Li1 116.40(9)
C8 O4 Li1 123.50(9)
O4 C8 H8A 109.1(10)
O4 C8 H8B 106.5(9)
H8A C8 H8B 110.8(14)
O4 C8 H8C 109.8(10)
H8A C8 H8C 106.8(14)
H8B C8 H8C 113.8(14)
C11 N1 C9 102.11(8)
C11 N1 Li1 125.99(9)
C9 N1 Li1 131.88(8)
N1 C9 C10 108.81(8)
N1 C9 C12 123.54(9)
C10 C9 C12 127.54(9)
N2 C10 C9 109.67(8)
N2 C10 C13 122.97(9)
C9 C10 C13 127.35(9)
C11 N2 C10 101.89(8)
N2 C11 N1 117.51(9)
N2 C11 C14 121.37(9)
N1 C11 C14 121.11(9)
N3 C12 C9 177.00(11)
N4 C13 C10 179.36(12)
F1 C14 F3 108.74(10)
F1 C14 F2 105.97(10)
F3 C14 F2 104.39(9)
F1 C14 C11 111.97(9)
F3 C14 C11 112.23(9)
F2 C14 C11 113.06(9)
C14 F1 Li1 112.10(8)

loop_
_geom_bond_atom_site_label_1
_geom_bond_atom_site_label_2
_geom_bond_distance
Li1 O4 1.999(2)
Li1 O1 2.050(2)
Li1 N1 2.0582(19)
Li1 O2 2.060(2)
Li1 O3 2.135(2)
Li1 F1 2.617(2)
C1 O1 1.4219(15)
C1 H1A 0.954(18)
C1 H1B 0.943(17)
C1 H1C 0.98(2)
O1 C2 1.4299(14)
C2 C3 1.5033(16)
C2 H2A 0.959(15)
C2 H2B 0.992(14)
C3 O2 1.4282(14)
C3 H3A 0.966(14)
C3 H3B 0.992(15)
O2 C4 1.4250(14)
C4 C5 1.5111(17)
C4 H4A 0.975(14)
C4 H4B 0.982(14)
C5 O3 1.4341(13)
C5 H5A 0.994(15)
C5 H5B 0.967(15)
O3 C6 1.4291(16)
C6 C7 1.509(2)
C6 H6A 0.974(15)
C6 H6B 0.964(18)
C7 O4 1.4192(14)
C7 H7A 0.978(15)
C7 H7B 0.996(17)
O4 C8 1.4263(15)
C8 H8A 0.960(17)
C8 H8B 0.985(17)
C8 H8C 0.958(17)
N1 C11 1.3455(12)
N1 C9 1.3627(13)
C9 C10 1.3952(13)
C9 C12 1.4277(14)
C10 N2 1.3614(13)
C10 C13 1.4277(14)
N2 C11 1.3364(13)
C11 C14 1.4910(15)
C12 N3 1.1475(14)
C13 N4 1.1466(14)
C14 F1 1.3239(13)
C14 F3 1.3278(13)
C14 F2 1.3379(14)

loop_
_geom_torsion_atom_site_label_1
_geom_torsion_atom_site_label_2
_geom_torsion_atom_site_label_3
_geom_torsion_atom_site_label_4
_geom_torsion
O4 Li1 O1 C1 100.75(13)
N1 Li1 O1 C1 -10.82(15)
O2 Li1 O1 C1 -156.20(11)
O3 Li1 O1 C1 -167.6(3)
F1 Li1 O1 C1 -80.06(13)
O4 Li1 O1 C2 -114.72(9)
N1 Li1 O1 C2 133.71(9)
O2 Li1 O1 C2 -11.67(9)
O3 Li1 O1 C2 -23.1(3)
F1 Li1 O1 C2 64.47(9)
C1 O1 C2 C3 -170.83(10)
Li1 O1 C2 C3 39.33(11)
O1 C2 C3 O2 -56.37(11)
C2 C3 O2 C4 169.76(9)
C2 C3 O2 Li1 46.51(11)
O4 Li1 O2 C4 -47.04(11)
O1 Li1 O2 C4 -145.79(8)
N1 Li1 O2 C4 123.56(18)
O3 Li1 O2 C4 30.06(9)
F1 Li1 O2 C4 117.25(8)
O4 Li1 O2 C3 78.62(10)
O1 Li1 O2 C3 -20.13(9)
N1 Li1 O2 C3 -110.78(18)
O3 Li1 O2 C3 155.72(7)
F1 Li1 O2 C3 -117.09(7)
C3 O2 C4 C5 -172.94(9)
Li1 O2 C4 C5 -50.12(11)
O2 C4 C5 O3 48.56(12)
C4 C5 O3 C6 96.41(12)
C4 C5 O3 Li1 -23.70(13)
O4 Li1 O3 C6 -22.18(9)
O1 Li1 O3 C6 -117.7(3)
N1 Li1 O3 C6 85.74(10)
O2 Li1 O3 C6 -129.09(8)
F1 Li1 O3 C6 153.03(8)
O4 Li1 O3 C5 104.25(9)
O1 Li1 O3 C5 8.8(3)
N1 Li1 O3 C5 -147.84(9)
O2 Li1 O3 C5 -2.66(9)
F1 Li1 O3 C5 -80.54(8)
C5 O3 C6 C7 -78.90(12)
Li1 O3 C6 C7 43.67(12)
O3 C6 C7 O4 -47.44(13)
C6 C7 O4 C8 178.24(9)
C6 C7 O4 Li1 26.96(13)
O1 Li1 O4 C7 155.20(9)
N1 Li1 O4 C7 -101.68(11)
O2 Li1 O4 C7 72.74(12)
O3 Li1 O4 C7 -3.42(10)
F1 Li1 O4 C7 -21.7(4)
O1 Li1 O4 C8 7.29(13)
N1 Li1 O4 C8 110.41(11)
O2 Li1 O4 C8 -75.17(12)
O3 Li1 O4 C8 -151.33(9)
F1 Li1 O4 C8 -169.6(3)
O4 Li1 N1 C11 163.79(9)
O1 Li1 N1 C11 -91.50(11)
O2 Li1 N1 C11 -6.6(2)
O3 Li1 N1 C11 80.20(12)
F1 Li1 N1 C11 0.03(10)
O4 Li1 N1 C9 -18.08(16)
O1 Li1 N1 C9 86.63(12)
O2 Li1 N1 C9 171.56(15)
O3 Li1 N1 C9 -101.68(12)
F1 Li1 N1 C9 178.15(10)
C11 N1 C9 C10 -0.32(11)
Li1 N1 C9 C10 -178.77(10)
C11 N1 C9 C12 176.21(10)
Li1 N1 C9 C12 -2.24(17)
N1 C9 C10 N2 0.20(12)
C12 C9 C10 N2 -176.15(10)
N1 C9 C10 C13 179.66(10)
C12 C9 C10 C13 3.31(17)
C9 C10 N2 C11 0.02(11)
C13 C10 N2 C11 -179.47(10)
C10 N2 C11 N1 -0.25(12)
C10 N2 C11 C14 178.87(10)
C9 N1 C11 N2 0.37(12)
Li1 N1 C11 N2 178.94(10)
C9 N1 C11 C14 -178.75(9)
Li1 N1 C11 C14 -0.18(16)
N1 C9 C12 N3 -145(2)
C10 C9 C12 N3 31(2)
N2 C10 C13 N4 -134(11)
C9 C10 C13 N4 47(11)
N2 C11 C14 F1 -178.80(10)
N1 C11 C14 F1 0.29(16)
N2 C11 C14 F3 -56.18(15)
N1 C11 C14 F3 122.91(11)
N2 C11 C14 F2 61.59(13)
N1 C11 C14 F2 -119.32(11)
F3 C14 F1 Li1 -124.82(9)
F2 C14 F1 Li1 123.45(9)
C11 C14 F1 Li1 -0.24(13)
O4 Li1 F1 C14 -85.4(4)
O1 Li1 F1 C14 97.57(10)
N1 Li1 F1 C14 0.13(10)
O2 Li1 F1 C14 176.34(10)
O3 Li1 F1 C14 -103.57(10)
